data_7201267
loop_
_publ_author_name
'Zhou, Dong-Sheng'
'Wang, Fang-Kuo'
'Yang, Shi-Yao'
'Xie, Zhao-Xiong'
'Huang, Rong-Bin'

_publ_section_title
;
 Substituent effect on the assembly of coordination polymers containing
 isophthalic acid and its derivatives
;
_journal_issue 11
_journal_name_full CrystEngComm
_journal_page_first 2548
_journal_paper_doi 10.1039/b907142c
_journal_volume 11
_journal_year 2009
_chemical_formula_moiety 'C22 H22 Mn N2 O4'
_chemical_formula_sum 'C22 H22 Mn N2 O4'
_chemical_formula_weight 433.36
_chemical_name_systematic
;
?
;
_space_group_IT_number 14
_symmetry_cell_setting monoclinic
_symmetry_space_group_name_Hall '-P 2yn'
_symmetry_space_group_name_H-M 'P 1 21/n 1'
_atom_sites_solution_hydrogens geom
_atom_sites_solution_primary direct
_atom_sites_solution_secondary difmap
_audit_creation_method SHELXL-97
_cell_angle_alpha 90.00
_cell_angle_beta 95.342(2)
_cell_angle_gamma 90.00
_cell_formula_units_Z 4
_cell_length_a 9.8673(3)
_cell_length_b 15.6848(4)
_cell_length_c 13.2389(3)
_cell_measurement_temperature 223(2)
_cell_volume 2040.04(9)
_computing_cell_refinement
;
CrysAlis RED, Oxford Diffraction Ltd., Version 1.171.31.8
;
_computing_data_collection
;
CrysAlis CCD, Oxford Diffraction Ltd., Version 1.171.31.8
;
_computing_data_reduction
;
CrysAlis RED, Oxford Diffraction Ltd., Version 1.171.31.8
;
_computing_molecular_graphics 'ORTEP-II (Johnson, 1976)'
_computing_publication_material 'SHELXL-97 (Sheldrick, 1997)'
_computing_structure_refinement 'SHELXL-97 (Sheldrick, 1997)'
_computing_structure_solution 'SHELXS-97 (Sheldrick, 1997)'
_diffrn_ambient_temperature 223(2)
_diffrn_detector_area_resol_mean 16.1903
_diffrn_measured_fraction_theta_full 0.987
_diffrn_measured_fraction_theta_max 0.857
_diffrn_measurement_device_type 'Gemini S Ultra CrysAlis CCD, Oxford'
_diffrn_measurement_method '\f and \w scan'
_diffrn_radiation_monochromator graphite
_diffrn_radiation_source 'fine-focus sealed tube'
_diffrn_radiation_type MoK\a
_diffrn_radiation_wavelength 0.71073
_diffrn_reflns_av_R_equivalents 0.0241
_diffrn_reflns_av_sigmaI/netI 0.0500
_diffrn_reflns_limit_h_max 12
_diffrn_reflns_limit_h_min -11
_diffrn_reflns_limit_k_max 21
_diffrn_reflns_limit_k_min -12
_diffrn_reflns_limit_l_max 17
_diffrn_reflns_limit_l_min -17
_diffrn_reflns_number 12046
_diffrn_reflns_theta_full 26.00
_diffrn_reflns_theta_max 29.20
_diffrn_reflns_theta_min 2.45
_diffrn_standards_decay_% 0
_diffrn_standards_interval_count 0
_diffrn_standards_interval_time 0
_diffrn_standards_number 0
_exptl_absorpt_coefficient_mu 0.678
_exptl_absorpt_correction_T_max 0.8226
_exptl_absorpt_correction_T_min 0.7281
_exptl_absorpt_correction_type multi-scan
_exptl_absorpt_process_details
;
CrysAlis RED, Oxford Diffraction Ltd., Version 1.171.31.8
Empirical absorption correction using spherical harmonics,
implemented in SCALE3 ABSPACK scaling algorithm.
;
_exptl_crystal_colour brown
_exptl_crystal_density_diffrn 1.411
_exptl_crystal_density_meas ?
_exptl_crystal_density_method .
_exptl_crystal_description block
_exptl_crystal_F_000 900
_exptl_crystal_size_max 0.50
_exptl_crystal_size_mid 0.40
_exptl_crystal_size_min 0.30
_refine_diff_density_max 0.609
_refine_diff_density_min -0.478
_refine_diff_density_rms 0.061
_refine_ls_extinction_method none
_refine_ls_goodness_of_fit_ref 1.073
_refine_ls_hydrogen_treatment constr
_refine_ls_matrix_type full
_refine_ls_number_parameters 281
_refine_ls_number_reflns 4736
_refine_ls_number_restraints 28
_refine_ls_restrained_S_all 1.116
_refine_ls_R_factor_all 0.0600
_refine_ls_R_factor_gt 0.0395
_refine_ls_shift/su_max 0.001
_refine_ls_shift/su_mean 0.000
_refine_ls_structure_factor_coef Fsqd
_refine_ls_weighting_details 'calc w=1/[\s^2^(Fo^2^)+(0.0616P)^2^+0.0000P] where P=(Fo^2^+2Fc^2^)/3'
_refine_ls_weighting_scheme calc
_refine_ls_wR_factor_gt 0.1051
_refine_ls_wR_factor_ref 0.1125
_reflns_number_gt 3157
_reflns_number_total 4736
_reflns_threshold_expression >2sigma(I)
_cod_data_source_file b907142c.txt
_cod_data_source_block y4
_cod_original_sg_symbol_H-M P21/n
_cod_database_code 7201267

loop_
_symmetry_equiv_pos_as_xyz
'x, y, z'
'-x+1/2, y+1/2, -z+1/2'
'-x, -y, -z'
'x-1/2, -y-1/2, z-1/2'

loop_
_atom_site_label
_atom_site_type_symbol
_atom_site_fract_x
_atom_site_fract_y
_atom_site_fract_z
_atom_site_U_iso_or_equiv
_atom_site_adp_type
_atom_site_occupancy
_atom_site_symmetry_multiplicity
_atom_site_calc_flag
_atom_site_refinement_flags
_atom_site_disorder_assembly
_atom_site_disorder_group
Mn1 Mn 0.44109(3) 0.12700(2) 0.53753(2) 0.02222(12) Uani 1 1 d . . .
O1 O 0.55377(16) 0.13187(9) 0.40695(11) 0.0272(4) Uani 1 1 d . . .
O2 O 0.55754(18) -0.00848(9) 0.38912(12) 0.0338(4) Uani 1 1 d . . .
O3 O 0.81102(18) 0.30644(9) 0.16069(12) 0.0345(4) Uani 1 1 d . . .
O4 O 0.87982(18) 0.23907(10) 0.02901(12) 0.0337(4) Uani 1 1 d . . .
N1 N 0.6356(2) 0.16177(13) 0.63758(14) 0.0320(5) Uani 1 1 d . . .
N2 N 0.2427(2) 0.09085(14) 0.44513(15) 0.0390(5) Uani 1 1 d D . .
C1 C 0.6471(2) 0.07466(13) 0.26225(15) 0.0216(5) Uani 1 1 d . . .
C2 C 0.6944(2) 0.15319(14) 0.23141(16) 0.0219(5) Uani 1 1 d . . .
H2A H 0.6835 0.2023 0.2705 0.026 Uiso 1 1 calc R . .
C3 C 0.7583(2) 0.15825(14) 0.14191(16) 0.0242(5) Uani 1 1 d . . .
C4 C 0.7692(2) 0.08536(14) 0.08344(16) 0.0273(5) Uani 1 1 d . . .
H4A H 0.8110 0.0896 0.0227 0.033 Uiso 1 1 calc R . .
C5 C 0.7205(2) 0.00662(14) 0.11147(16) 0.0249(5) Uani 1 1 d . . .
C6 C 0.6622(2) 0.00286(13) 0.20328(16) 0.0235(5) Uani 1 1 d . . .
H6A H 0.6321 -0.0501 0.2259 0.028 Uiso 1 1 calc R . .
C7 C 0.5823(2) 0.06548(14) 0.36022(16) 0.0225(5) Uani 1 1 d . . .
C8 C 0.8197(2) 0.23995(14) 0.10972(16) 0.0259(5) Uani 1 1 d . . .
C9 C 0.7362(3) -0.07370(15) 0.04780(18) 0.0339(6) Uani 1 1 d . . .
C10 C 0.8658(5) -0.1167(3) 0.0884(5) 0.133(2) Uani 1 1 d . . .
H10A H 0.9430 -0.0830 0.0716 0.199 Uiso 1 1 calc R . .
H10B H 0.8705 -0.1729 0.0583 0.199 Uiso 1 1 calc R . .
H10C H 0.8678 -0.1221 0.1615 0.199 Uiso 1 1 calc R . .
C11 C 0.6229(4) -0.1361(2) 0.0590(3) 0.0944(16) Uani 1 1 d . . .
H11A H 0.5361 -0.1087 0.0401 0.142 Uiso 1 1 calc R . .
H11B H 0.6263 -0.1550 0.1290 0.142 Uiso 1 1 calc R . .
H11C H 0.6332 -0.1848 0.0153 0.142 Uiso 1 1 calc R . .
C12 C 0.7373(7) -0.0538(2) -0.0623(3) 0.142(3) Uani 1 1 d . . .
H12A H 0.6505 -0.0292 -0.0875 0.213 Uiso 1 1 calc R . .
H12B H 0.7525 -0.1058 -0.0993 0.213 Uiso 1 1 calc R . .
H12C H 0.8097 -0.0135 -0.0716 0.213 Uiso 1 1 calc R . .
C13 C 0.7538(3) 0.1783(2) 0.6025(2) 0.0493(7) Uani 1 1 d . . .
H13A H 0.7617 0.1711 0.5328 0.059 Uiso 1 1 calc R . .
C14 C 0.8666(3) 0.2057(2) 0.6640(3) 0.0636(9) Uani 1 1 d . . .
H14A H 0.9496 0.2160 0.6366 0.076 Uiso 1 1 calc R . .
C15 C 0.8553(3) 0.21771(18) 0.7661(2) 0.0546(8) Uani 1 1 d . . .
H15A H 0.9293 0.2377 0.8094 0.066 Uiso 1 1 calc R . .
C16 C 0.7360(3) 0.2002(2) 0.8015(2) 0.0660(10) Uani 1 1 d . . .
H16A H 0.7256 0.2061 0.8711 0.079 Uiso 1 1 calc R . .
C17 C 0.6292(3) 0.1735(2) 0.7360(2) 0.0590(9) Uani 1 1 d . . .
H17A H 0.5458 0.1627 0.7626 0.071 Uiso 1 1 calc R . .
C18 C 0.2370(7) 0.0368(3) 0.3708(4) 0.0325(11) Uani 0.516(3) 1 d PD A -1
H18A H 0.3151 0.0036 0.3648 0.039 Uiso 0.516(3) 1 calc PR A -1
C19 C 0.1286(8) 0.0232(5) 0.2998(6) 0.0544(13) Uani 0.516(3) 1 d PD A -1
H19A H 0.1343 -0.0166 0.2473 0.065 Uiso 0.516(3) 1 calc PR A -1
C20 C 0.0121(6) 0.0688(4) 0.3077(4) 0.0507(13) Uani 0.516(3) 1 d PD A -1
H20A H -0.0655 0.0586 0.2625 0.061 Uiso 0.516(3) 1 calc PR A -1
C21 C 0.0094(5) 0.1287(4) 0.3807(5) 0.0642(13) Uani 0.516(3) 1 d PD A -1
H21A H -0.0695 0.1612 0.3866 0.077 Uiso 0.516(3) 1 calc PR A -1
C22 C 0.1254(5) 0.1415(3) 0.4473(4) 0.0507(11) Uani 0.516(3) 1 d PD A -1
H22A H 0.1253 0.1856 0.4954 0.061 Uiso 0.516(3) 1 calc PR A -1
C18' C 0.2300(8) 0.0699(3) 0.3486(5) 0.0325(11) Uani 0.484(3) 1 d PD A -2
H18B H 0.3051 0.0761 0.3104 0.039 Uiso 0.484(3) 1 calc PR A -2
C19' C 0.1091(8) 0.0392(4) 0.3022(7) 0.0544(13) Uani 0.484(3) 1 d PD A -2
H19B H 0.1046 0.0232 0.2335 0.065 Uiso 0.484(3) 1 calc PR A -2
C20' C -0.0036(7) 0.0315(4) 0.3527(4) 0.0507(13) Uani 0.484(3) 1 d PD A -2
H20B H -0.0872 0.0138 0.3195 0.061 Uiso 0.484(3) 1 calc PR A -2
C21' C 0.0096(6) 0.0505(4) 0.4534(5) 0.0642(13) Uani 0.484(3) 1 d PD A -2
H21B H -0.0657 0.0458 0.4917 0.077 Uiso 0.484(3) 1 calc PR A -2
C22' C 0.1332(5) 0.0764(3) 0.4986(4) 0.0507(11) Uani 0.484(3) 1 d PD A -2
H22B H 0.1430 0.0846 0.5692 0.061 Uiso 0.484(3) 1 calc PR A -2

loop_
_atom_site_aniso_label
_atom_site_aniso_U_11
_atom_site_aniso_U_22
_atom_site_aniso_U_33
_atom_site_aniso_U_23
_atom_site_aniso_U_13
_atom_site_aniso_U_12
Mn1 0.0271(2) 0.01985(18) 0.02038(18) -0.00008(14) 0.00592(13) -0.00087(14)
O1 0.0342(9) 0.0233(8) 0.0258(8) -0.0036(7) 0.0118(7) 0.0013(7)
O2 0.0470(11) 0.0230(8) 0.0339(9) 0.0061(7) 0.0177(8) -0.0001(8)
O3 0.0498(11) 0.0209(8) 0.0344(9) 0.0005(8) 0.0124(8) -0.0062(8)
O4 0.0432(10) 0.0313(9) 0.0286(9) 0.0024(7) 0.0145(7) -0.0104(8)
N1 0.0352(12) 0.0340(11) 0.0261(10) 0.0021(9) -0.0011(9) -0.0061(10)
N2 0.0265(12) 0.0546(14) 0.0360(12) -0.0132(11) 0.0029(9) -0.0037(10)
C1 0.0228(11) 0.0219(11) 0.0203(10) -0.0003(9) 0.0032(8) -0.0001(9)
C2 0.0251(12) 0.0197(10) 0.0216(11) -0.0029(9) 0.0053(9) 0.0007(9)
C3 0.0261(12) 0.0233(11) 0.0238(11) 0.0007(9) 0.0056(9) 0.0000(9)
C4 0.0312(13) 0.0297(12) 0.0222(11) 0.0003(10) 0.0091(9) -0.0003(10)
C5 0.0284(13) 0.0236(11) 0.0230(11) -0.0022(9) 0.0045(9) -0.0009(9)
C6 0.0281(12) 0.0182(10) 0.0245(11) 0.0015(9) 0.0047(9) -0.0012(9)
C7 0.0193(11) 0.0263(12) 0.0223(11) 0.0001(9) 0.0047(9) -0.0007(9)
C8 0.0300(13) 0.0241(12) 0.0238(11) 0.0029(10) 0.0035(9) -0.0036(10)
C9 0.0464(16) 0.0264(12) 0.0310(13) -0.0061(11) 0.0146(11) -0.0023(11)
C10 0.086(3) 0.105(3) 0.199(6) -0.103(4) -0.028(4) 0.054(3)
C11 0.111(3) 0.067(2) 0.117(3) -0.070(2) 0.068(3) -0.048(2)
C12 0.348(9) 0.046(2) 0.039(2) -0.0186(18) 0.058(3) -0.023(3)
C13 0.0378(16) 0.072(2) 0.0377(15) 0.0079(15) 0.0037(12) -0.0139(15)
C14 0.0414(19) 0.086(3) 0.062(2) 0.0119(19) -0.0052(15) -0.0217(17)
C15 0.054(2) 0.0441(17) 0.060(2) 0.0004(15) -0.0260(16) -0.0105(14)
C16 0.064(2) 0.096(3) 0.0359(16) -0.0184(17) -0.0065(15) -0.012(2)
C17 0.0462(18) 0.098(3) 0.0331(15) -0.0143(17) 0.0060(13) -0.0185(18)
C18 0.0287(18) 0.029(3) 0.041(3) 0.002(2) 0.0056(19) 0.002(3)
C19 0.046(3) 0.079(3) 0.0372(16) -0.019(2) -0.0001(17) -0.004(2)
C20 0.039(2) 0.058(4) 0.052(4) -0.010(2) -0.014(3) 0.005(3)
C21 0.029(2) 0.078(3) 0.084(4) -0.024(3) 0.001(2) 0.004(2)
C22 0.038(2) 0.060(3) 0.054(3) -0.013(2) 0.005(2) 0.002(2)
C18' 0.0287(18) 0.029(3) 0.041(3) 0.002(2) 0.0056(19) 0.002(3)
C19' 0.046(3) 0.079(3) 0.0372(16) -0.019(2) -0.0001(17) -0.004(2)
C20' 0.039(2) 0.058(4) 0.052(4) -0.010(2) -0.014(3) 0.005(3)
C21' 0.029(2) 0.078(3) 0.084(4) -0.024(3) 0.001(2) 0.004(2)
C22' 0.038(2) 0.060(3) 0.054(3) -0.013(2) 0.005(2) 0.002(2)

loop_
_atom_type_symbol
_atom_type_description
_atom_type_scat_dispersion_real
_atom_type_scat_dispersion_imag
_atom_type_scat_source
C C 0.0033 0.0016 'International Tables Vol C Tables 4.2.6.8 and 6.1.1.4'
H H 0.0000 0.0000 'International Tables Vol C Tables 4.2.6.8 and 6.1.1.4'
N N 0.0061 0.0033 'International Tables Vol C Tables 4.2.6.8 and 6.1.1.4'
O O 0.0106 0.0060 'International Tables Vol C Tables 4.2.6.8 and 6.1.1.4'
Mn Mn 0.3368 0.7283 'International Tables Vol C Tables 4.2.6.8 and 6.1.1.4'

loop_
_geom_angle_atom_site_label_1
_geom_angle_atom_site_label_2
_geom_angle_atom_site_label_3
_geom_angle
_geom_angle_site_symmetry_1
_geom_angle_site_symmetry_3
_geom_angle_publ_flag
O2 Mn1 O1 115.08(6) 3_656 . ?
O2 Mn1 O4 149.96(6) 3_656 4_566 ?
O1 Mn1 O4 94.93(5) . 4_566 ?
O2 Mn1 N2 89.78(8) 3_656 . ?
O1 Mn1 N2 93.44(6) . . ?
O4 Mn1 N2 89.53(7) 4_566 . ?
O2 Mn1 N1 88.53(7) 3_656 . ?
O1 Mn1 N1 89.33(6) . . ?
O4 Mn1 N1 90.79(7) 4_566 . ?
N2 Mn1 N1 177.17(7) . . ?
O2 Mn1 O3 92.96(6) 3_656 4_566 ?
O1 Mn1 O3 151.82(5) . 4_566 ?
O4 Mn1 O3 57.00(5) 4_566 4_566 ?
N2 Mn1 O3 89.20(7) . 4_566 ?
N1 Mn1 O3 88.62(7) . 4_566 ?
O2 Mn1 C8 121.25(6) 3_656 4_566 ?
O1 Mn1 C8 123.58(6) . 4_566 ?
O4 Mn1 C8 28.72(6) 4_566 4_566 ?
N2 Mn1 C8 89.72(7) . 4_566 ?
N1 Mn1 C8 89.22(8) . 4_566 ?
O3 Mn1 C8 28.29(6) 4_566 4_566 ?
C7 O1 Mn1 121.65(13) . . ?
C7 O2 Mn1 165.81(17) . 3_656 ?
C8 O3 Mn1 85.89(12) . 4_665 ?
C8 O4 Mn1 95.44(13) . 4_665 ?
C13 N1 C17 116.3(2) . . ?
C13 N1 Mn1 124.21(17) . . ?
C17 N1 Mn1 119.21(18) . . ?
C18 N2 C22' 107.8(4) . . ?
C18' N2 C22' 117.0(4) . . ?
C18 N2 C22 114.0(4) . . ?
C18' N2 C22 99.0(4) . . ?
C22' N2 C22 52.4(3) . . ?
C18 N2 Mn1 123.0(3) . . ?
C18' N2 Mn1 125.7(4) . . ?
C22' N2 Mn1 116.4(3) . . ?
C22 N2 Mn1 121.0(3) . . ?
C6 C1 C2 119.82(19) . . ?
C6 C1 C7 118.94(18) . . ?
C2 C1 C7 121.23(18) . . ?
C1 C2 C3 119.33(19) . . ?
C1 C2 H2A 120.3 . . ?
C3 C2 H2A 120.3 . . ?
C4 C3 C2 119.4(2) . . ?
C4 C3 C8 119.44(18) . . ?
C2 C3 C8 121.16(19) . . ?
C5 C4 C3 122.42(19) . . ?
C5 C4 H4A 118.8 . . ?
C3 C4 H4A 118.8 . . ?
C4 C5 C6 116.88(19) . . ?
C4 C5 C9 121.97(18) . . ?
C6 C5 C9 121.08(19) . . ?
C1 C6 C5 122.10(19) . . ?
C1 C6 H6A 118.9 . . ?
C5 C6 H6A 118.9 . . ?
O2 C7 O1 123.92(19) . . ?
O2 C7 C1 117.54(19) . . ?
O1 C7 C1 118.53(18) . . ?
O3 C8 O4 121.6(2) . . ?
O3 C8 C3 120.74(19) . . ?
O4 C8 C3 117.62(19) . . ?
O3 C8 Mn1 65.82(11) . 4_665 ?
O4 C8 Mn1 55.84(11) . 4_665 ?
C3 C8 Mn1 173.35(16) . 4_665 ?
C12 C9 C10 111.1(4) . . ?
C12 C9 C11 107.8(3) . . ?
C10 C9 C11 106.8(3) . . ?
C12 C9 C5 112.1(2) . . ?
C10 C9 C5 107.4(2) . . ?
C11 C9 C5 111.5(2) . . ?
C9 C10 H10A 109.5 . . ?
C9 C10 H10B 109.5 . . ?
H10A C10 H10B 109.5 . . ?
C9 C10 H10C 109.5 . . ?
H10A C10 H10C 109.5 . . ?
H10B C10 H10C 109.5 . . ?
C9 C11 H11A 109.5 . . ?
C9 C11 H11B 109.5 . . ?
H11A C11 H11B 109.5 . . ?
C9 C11 H11C 109.5 . . ?
H11A C11 H11C 109.5 . . ?
H11B C11 H11C 109.5 . . ?
C9 C12 H12A 109.5 . . ?
C9 C12 H12B 109.5 . . ?
H12A C12 H12B 109.5 . . ?
C9 C12 H12C 109.5 . . ?
H12A C12 H12C 109.5 . . ?
H12B C12 H12C 109.5 . . ?
N1 C13 C14 122.8(3) . . ?
N1 C13 H13A 118.6 . . ?
C14 C13 H13A 118.6 . . ?
C15 C14 C13 118.9(3) . . ?
C15 C14 H14A 120.5 . . ?
C13 C14 H14A 120.5 . . ?
C16 C15 C14 118.1(3) . . ?
C16 C15 H15A 120.9 . . ?
C14 C15 H15A 120.9 . . ?
C15 C16 C17 119.5(3) . . ?
C15 C16 H16A 120.3 . . ?
C17 C16 H16A 120.3 . . ?
N1 C17 C16 124.3(3) . . ?
N1 C17 H17A 117.8 . . ?
C16 C17 H17A 117.8 . . ?
N2 C18 C19 126.7(6) . . ?
N2 C18 H18A 116.7 . . ?
C19 C18 H18A 116.7 . . ?
C20 C19 C18 118.3(8) . . ?
C20 C19 H19A 120.8 . . ?
C18 C19 H19A 120.8 . . ?
C21 C20 C19 119.4(6) . . ?
C21 C20 H20A 120.3 . . ?
C19 C20 H20A 120.3 . . ?
C20 C21 C22 118.9(5) . . ?
C20 C21 H21A 120.5 . . ?
C22 C21 H21A 120.5 . . ?
C21 C22 N2 122.3(5) . . ?
C21 C22 H22A 118.8 . . ?
N2 C22 H22A 118.8 . . ?
N2 C18' C19' 121.4(7) . . ?
N2 C18' H18B 119.3 . . ?
C19' C18' H18B 119.3 . . ?
C20' C19' C18' 121.9(8) . . ?
C20' C19' H19B 119.1 . . ?
C18' C19' H19B 119.1 . . ?
C19' C20' C21' 117.2(7) . . ?
C19' C20' H20B 121.4 . . ?
C21' C20' H20B 121.4 . . ?
C20' C21' C22' 119.5(6) . . ?
C20' C21' H21B 120.3 . . ?
C22' C21' H21B 120.3 . . ?
N2 C22' C21' 122.6(5) . . ?
N2 C22' H22B 118.7 . . ?
C21' C22' H22B 118.7 . . ?

loop_
_geom_bond_atom_site_label_1
_geom_bond_atom_site_label_2
_geom_bond_distance
_geom_bond_site_symmetry_2
_geom_bond_publ_flag
Mn1 O2 2.0968(15) 3_656 ?
Mn1 O1 2.1420(14) . ?
Mn1 O4 2.1859(16) 4_566 ?
Mn1 N2 2.281(2) . ?
Mn1 N1 2.294(2) . ?
Mn1 O3 2.4052(15) 4_566 ?
Mn1 C8 2.630(2) 4_566 ?
O1 C7 1.257(2) . ?
O2 C7 1.253(3) . ?
O2 Mn1 2.0968(15) 3_656 ?
O3 C8 1.249(3) . ?
O3 Mn1 2.4052(15) 4_665 ?
O4 C8 1.269(3) . ?
O4 Mn1 2.1859(16) 4_665 ?
N1 C13 1.320(3) . ?
N1 C17 1.323(3) . ?
N2 C18 1.296(6) . ?
N2 C18' 1.314(6) . ?
N2 C22' 1.365(5) . ?
N2 C22 1.406(5) . ?
C1 C6 1.386(3) . ?
C1 C2 1.392(3) . ?
C1 C7 1.505(3) . ?
C2 C3 1.395(3) . ?
C2 H2A 0.9400 . ?
C3 C4 1.390(3) . ?
C3 C8 1.496(3) . ?
C4 C5 1.388(3) . ?
C4 H4A 0.9400 . ?
C5 C6 1.394(3) . ?
C5 C9 1.532(3) . ?
C6 H6A 0.9400 . ?
C8 Mn1 2.630(2) 4_665 ?
C9 C12 1.492(4) . ?
C9 C10 1.501(5) . ?
C9 C11 1.503(4) . ?
C10 H10A 0.9700 . ?
C10 H10B 0.9700 . ?
C10 H10C 0.9700 . ?
C11 H11A 0.9700 . ?
C11 H11B 0.9700 . ?
C11 H11C 0.9700 . ?
C12 H12A 0.9700 . ?
C12 H12B 0.9700 . ?
C12 H12C 0.9700 . ?
C13 C14 1.386(4) . ?
C13 H13A 0.9400 . ?
C14 C15 1.379(4) . ?
C14 H14A 0.9400 . ?
C15 C16 1.336(4) . ?
C15 H15A 0.9400 . ?
C16 C17 1.367(4) . ?
C16 H16A 0.9400 . ?
C17 H17A 0.9400 . ?
C18 C19 1.373(8) . ?
C18 H18A 0.9400 . ?
C19 C20 1.366(7) . ?
C19 H19A 0.9400 . ?
C20 C21 1.351(6) . ?
C20 H20A 0.9400 . ?
C21 C22 1.393(6) . ?
C21 H21A 0.9400 . ?
C22 H22A 0.9400 . ?
C18' C19' 1.377(8) . ?
C18' H18B 0.9400 . ?
C19' C20' 1.355(8) . ?
C19' H19B 0.9400 . ?
C20' C21' 1.361(7) . ?
C20' H20B 0.9400 . ?
C21' C22' 1.369(7) . ?
C21' H21B 0.9400 . ?
C22' H22B 0.9400 . ?
